data_4068302
loop_
_publ_author_name
'Sedai, Baburam'
'Heeg, Mary Jane'
'Winter, Charles H.'

_publ_section_title
;
 Volatility Enhancement in Calcium, Strontium, and Barium Complexes
 Containing \b-Diketiminate Ligands with Dimethylamino Groups on the
 Ligand Core Nitrogen Atoms
;
_journal_issue 4
_journal_name_full Organometallics
_journal_page_first 1032
_journal_paper_doi 10.1021/om8006739
_journal_volume 28
_journal_year 2009
_chemical_formula_sum 'C36 H76 Ba2 N16'
_chemical_formula_weight 1007.81
_chemical_name_systematic
; 
 ? 
;
_space_group_IT_number 2
_symmetry_cell_setting triclinic
_symmetry_space_group_name_Hall '-P 1'
_symmetry_space_group_name_H-M 'P -1'
_atom_sites_solution_hydrogens geom
_atom_sites_solution_primary direct
_atom_sites_solution_secondary difmap
_audit_creation_method SHELXL-97
_cell_angle_alpha 72.444(2)
_cell_angle_beta 69.361(2)
_cell_angle_gamma 89.532(2)
_cell_formula_units_Z 1
_cell_length_a 9.8051(6)
_cell_length_b 10.7146(6)
_cell_length_c 12.7221(8)
_cell_measurement_reflns_used 9988
_cell_measurement_temperature 100(2)
_cell_measurement_theta_max 35.0
_cell_measurement_theta_min 2.3
_cell_volume 1185.28(13)
_computing_cell_refinement 'Bruker APEX2'
_computing_data_collection 'Bruker APEX2'
_computing_data_reduction 'Bruker APEX2'
_computing_molecular_graphics SHELXTL-Plus
_computing_publication_material SHELXL-97
_computing_structure_refinement 'SHELXL-97 (Sheldrick, 1997)'
_computing_structure_solution 'SHELXS-97 (Sheldrick, 1990)'
_diffrn_ambient_temperature 100(2)
_diffrn_measured_fraction_theta_full 0.993
_diffrn_measured_fraction_theta_max 0.810
_diffrn_measurement_method 'Bruker APEX2'
_diffrn_radiation_monochromator graphite
_diffrn_radiation_source 'fine-focus sealed tube'
_diffrn_radiation_type MoK\a
_diffrn_radiation_wavelength 0.71073
_diffrn_reflns_av_R_equivalents 0.0235
_diffrn_reflns_av_sigmaI/netI 0.0285
_diffrn_reflns_limit_h_max 14
_diffrn_reflns_limit_h_min -15
_diffrn_reflns_limit_k_max 15
_diffrn_reflns_limit_k_min -17
_diffrn_reflns_limit_l_max 18
_diffrn_reflns_limit_l_min -19
_diffrn_reflns_number 30028
_diffrn_reflns_theta_full 28.30
_diffrn_reflns_theta_max 34.99
_diffrn_reflns_theta_min 2.01
_exptl_absorpt_coefficient_mu 1.694
_exptl_absorpt_correction_T_max 0.7503
_exptl_absorpt_correction_T_min 0.6305
_exptl_absorpt_correction_type multi-scan
_exptl_crystal_colour 'pale yellow'
_exptl_crystal_density_diffrn 1.412
_exptl_crystal_density_method 'not measured'
_exptl_crystal_description irregular
_exptl_crystal_F_000 516
_exptl_crystal_size_max 0.30
_exptl_crystal_size_mid 0.21
_exptl_crystal_size_min 0.18
_refine_diff_density_max 0.870
_refine_diff_density_min -0.682
_refine_diff_density_rms 0.073
_refine_ls_extinction_method none
_refine_ls_goodness_of_fit_ref 1.036
_refine_ls_hydrogen_treatment mixed
_refine_ls_matrix_type full
_refine_ls_number_parameters 255
_refine_ls_number_reflns 8456
_refine_ls_number_restraints 0
_refine_ls_restrained_S_all 1.036
_refine_ls_R_factor_all 0.0209
_refine_ls_R_factor_gt 0.0189
_refine_ls_shift/su_max 0.005
_refine_ls_shift/su_mean 0.000
_refine_ls_structure_factor_coef Fsqd
_refine_ls_weighting_details 'calc w=1/[\s^2^(Fo^2^)+(0.0203P)^2^+0.2777P] where P=(Fo^2^+2Fc^2^)/3'
_refine_ls_weighting_scheme calc
_refine_ls_wR_factor_gt 0.0450
_refine_ls_wR_factor_ref 0.0457
_reflns_number_gt 7965
_reflns_number_total 8456
_reflns_threshold_expression >2sigma(I)
_cod_data_source_file om8006739_si_003.cif
_cod_data_source_block gban
_cod_depositor_comments
;
The following automatic conversions were performed:

'_exptl_absorpt_correction_type' value 'Multi-scan' changed to
'multi-scan' according to
/home/saulius/struct/CIF-dictionaries/cif_core.dic dictionary named
'cif_core.dic' version 2.4.2 from 2011-04-26.

Automatic conversion script
Id: cif_fix_values 1715 2011-07-08 13:25:40Z adriana 
;
_cod_original_cell_volume 1185.28(12)
_cod_original_sg_symbol_H-M P-1
_cod_database_code 4068302

loop_
_symmetry_equiv_pos_as_xyz
'x, y, z'
'-x, -y, -z'

loop_
_atom_site_label
_atom_site_type_symbol
_atom_site_fract_x
_atom_site_fract_y
_atom_site_fract_z
_atom_site_U_iso_or_equiv
_atom_site_adp_type
_atom_site_occupancy
_atom_site_symmetry_multiplicity
_atom_site_calc_flag
_atom_site_refinement_flags
Ba1 Ba 0.916668(7) 0.835002(6) 0.656545(5) 0.01266(2) Uani 1 1 d .
N1 N 0.74565(11) 0.47830(9) 0.74182(9) 0.01609(18) Uani 1 1 d .
N2 N 0.75751(11) 0.59909(9) 0.76806(9) 0.01472(17) Uani 1 1 d .
N3 N 0.85374(12) 0.74749(10) 0.89810(9) 0.01703(18) Uani 1 1 d .
N4 N 0.91443(13) 0.75834(10) 0.98439(10) 0.0201(2) Uani 1 1 d .
C1 C 0.63130(13) 0.63992(11) 0.81932(10) 0.0157(2) Uani 1 1 d .
C2 C 0.62509(13) 0.74503(11) 0.86752(11) 0.0175(2) Uani 1 1 d .
H2 H 0.5502 0.8006 0.8619 0.021 Uiso 1 1 calc R
C3 C 0.71713(14) 0.77706(11) 0.92298(10) 0.0179(2) Uani 1 1 d .
C4 C 0.88830(14) 0.47138(12) 0.65592(12) 0.0204(2) Uani 1 1 d .
H4A H 0.9108 0.5470 0.5837 0.024 Uiso 1 1 calc R
H4B H 0.8863 0.3897 0.6366 0.024 Uiso 1 1 calc R
H4C H 0.9638 0.4728 0.6897 0.024 Uiso 1 1 calc R
C5 C 0.71653(15) 0.36716(12) 0.85061(12) 0.0232(2) Uani 1 1 d .
H5A H 0.7209 0.2844 0.8322 0.028 Uiso 1 1 calc R
H5B H 0.6189 0.3683 0.9078 0.028 Uiso 1 1 calc R
H5C H 0.7904 0.3745 0.8846 0.028 Uiso 1 1 calc R
C6 C 0.48569(14) 0.57895(14) 0.83069(13) 0.0221(2) Uani 1 1 d .
H6A H 0.4998 0.5477 0.7631 0.027 Uiso 1 1 calc R
H6B H 0.4160 0.6451 0.8320 0.027 Uiso 1 1 calc R
H6C H 0.4472 0.5046 0.9044 0.027 Uiso 1 1 calc R
C7 C 0.64786(16) 0.84634(13) 1.01373(12) 0.0253(3) Uani 1 1 d .
H7A H 0.5990 0.7806 1.0918 0.030 Uiso 1 1 calc R
H7B H 0.5758 0.9010 0.9911 0.030 Uiso 1 1 calc R
H7C H 0.7241 0.9022 1.0169 0.030 Uiso 1 1 calc R
C8 C 1.07336(16) 0.76796(14) 0.93045(13) 0.0248(3) Uani 1 1 d .
H8A H 1.1021 0.6868 0.9124 0.030 Uiso 1 1 calc R
H8B H 1.1169 0.7806 0.9855 0.030 Uiso 1 1 calc R
H8C H 1.1082 0.8430 0.8571 0.030 Uiso 1 1 calc R
C9 C 0.86242(18) 0.63834(13) 1.08734(12) 0.0272(3) Uani 1 1 d .
H9A H 0.7562 0.6345 1.1277 0.033 Uiso 1 1 calc R
H9B H 0.9115 0.6394 1.1422 0.033 Uiso 1 1 calc R
H9C H 0.8847 0.5610 1.0609 0.033 Uiso 1 1 calc R
N5 N 0.75319(11) 0.85534(10) 0.43040(10) 0.01751(19) Uani 1 1 d .
N6 N 0.90251(11) 0.87579(9) 0.42575(9) 0.01545(17) Uani 1 1 d .
N7 N 1.18065(11) 0.80725(10) 0.48394(9) 0.01608(18) Uani 1 1 d .
N8 N 1.29091(11) 0.75238(11) 0.53243(10) 0.0208(2) Uani 1 1 d .
C10 C 1.00270(13) 0.89110(10) 0.31919(10) 0.0156(2) Uani 1 1 d .
C11 C 1.15596(13) 0.90651(11) 0.29387(11) 0.0165(2) Uani 1 1 d .
H11 H 1.2130 0.9555 0.2140 0.020 Uiso 1 1 calc R
C12 C 1.23855(13) 0.86130(11) 0.36729(11) 0.0156(2) Uani 1 1 d .
C13 C 0.65138(14) 0.88791(13) 0.53139(12) 0.0217(2) Uani 1 1 d .
H13A H 0.6536 0.8258 0.6051 0.026 Uiso 1 1 calc R
H13B H 0.5520 0.8822 0.5308 0.026 Uiso 1 1 calc R
H13C H 0.6802 0.9776 0.5261 0.026 Uiso 1 1 calc R
C14 C 0.71663(16) 0.71743(13) 0.44428(14) 0.0269(3) Uani 1 1 d .
H14A H 0.7887 0.6932 0.3796 0.032 Uiso 1 1 calc R
H14B H 0.6186 0.7062 0.4422 0.032 Uiso 1 1 calc R
H14C H 0.7182 0.6608 0.5203 0.032 Uiso 1 1 calc R
C15 C 0.96296(16) 0.89914(13) 0.21243(12) 0.0235(2) Uani 1 1 d .
H15A H 0.9679 0.8132 0.1997 0.028 Uiso 1 1 calc R
H15B H 1.0321 0.9653 0.1421 0.028 Uiso 1 1 calc R
H15C H 0.8633 0.9241 0.2266 0.028 Uiso 1 1 calc R
C16 C 1.40332(13) 0.87580(13) 0.30000(12) 0.0214(2) Uani 1 1 d .
H16A H 1.4546 0.8983 0.3466 0.026 Uiso 1 1 calc R
H16B H 1.4290 0.9459 0.2237 0.026 Uiso 1 1 calc R
H16C H 1.4324 0.7926 0.2864 0.026 Uiso 1 1 calc R
C17 C 1.30377(15) 0.61683(14) 0.52953(14) 0.0282(3) Uani 1 1 d .
H17A H 1.2076 0.5649 0.5732 0.034 Uiso 1 1 calc R
H17B H 1.3733 0.5778 0.5663 0.034 Uiso 1 1 calc R
H17C H 1.3390 0.6173 0.4471 0.034 Uiso 1 1 calc R
C18 C 1.23994(16) 0.75085(18) 0.65490(13) 0.0323(3) Uani 1 1 d .
H18A H 1.2193 0.8392 0.6581 0.060 Uiso 1 1 d .
H18B H 1.3157 0.7219 0.6875 0.060 Uiso 1 1 d .
H18C H 1.1502 0.6895 0.7008 0.060 Uiso 1 1 d .

loop_
_atom_site_aniso_label
_atom_site_aniso_U_11
_atom_site_aniso_U_22
_atom_site_aniso_U_33
_atom_site_aniso_U_23
_atom_site_aniso_U_13
_atom_site_aniso_U_12
Ba1 0.01305(3) 0.01207(3) 0.01054(3) -0.00323(2) -0.00191(2) 0.00000(2)
N1 0.0174(4) 0.0138(4) 0.0144(5) -0.0037(3) -0.0034(4) -0.0012(3)
N2 0.0168(4) 0.0121(4) 0.0135(4) -0.0031(3) -0.0044(4) 0.0000(3)
N3 0.0218(5) 0.0164(4) 0.0130(4) -0.0054(3) -0.0060(4) 0.0020(4)
N4 0.0281(5) 0.0185(5) 0.0144(5) -0.0052(4) -0.0087(4) 0.0000(4)
C1 0.0158(5) 0.0152(5) 0.0117(5) -0.0005(4) -0.0030(4) 0.0010(4)
C2 0.0168(5) 0.0152(5) 0.0149(5) -0.0029(4) -0.0008(4) 0.0029(4)
C3 0.0226(6) 0.0144(5) 0.0112(5) -0.0034(4) -0.0003(4) 0.0019(4)
C4 0.0191(5) 0.0185(5) 0.0198(6) -0.0074(4) -0.0016(5) 0.0006(4)
C5 0.0274(6) 0.0145(5) 0.0207(6) -0.0020(4) -0.0035(5) -0.0002(4)
C6 0.0156(5) 0.0267(6) 0.0222(6) -0.0059(5) -0.0062(5) 0.0010(4)
C7 0.0293(7) 0.0230(6) 0.0188(6) -0.0108(5) 0.0002(5) 0.0038(5)
C8 0.0301(7) 0.0252(6) 0.0228(6) -0.0084(5) -0.0135(6) 0.0044(5)
C9 0.0429(8) 0.0211(6) 0.0184(6) -0.0018(4) -0.0157(6) -0.0029(5)
N5 0.0157(4) 0.0165(4) 0.0213(5) -0.0054(4) -0.0084(4) 0.0003(3)
N6 0.0154(4) 0.0145(4) 0.0172(5) -0.0050(3) -0.0069(4) 0.0007(3)
N7 0.0136(4) 0.0187(4) 0.0151(5) -0.0052(3) -0.0045(4) 0.0015(3)
N8 0.0142(4) 0.0270(5) 0.0192(5) -0.0049(4) -0.0060(4) 0.0031(4)
C10 0.0214(5) 0.0105(4) 0.0151(5) -0.0044(4) -0.0067(4) 0.0015(4)
C11 0.0191(5) 0.0134(5) 0.0137(5) -0.0039(4) -0.0026(4) 0.0017(4)
C12 0.0147(5) 0.0134(5) 0.0166(5) -0.0067(4) -0.0018(4) 0.0012(4)
C13 0.0159(5) 0.0254(6) 0.0233(6) -0.0072(5) -0.0070(5) 0.0019(4)
C14 0.0251(6) 0.0182(6) 0.0389(8) -0.0090(5) -0.0133(6) -0.0022(5)
C15 0.0316(7) 0.0237(6) 0.0178(6) -0.0072(4) -0.0114(5) 0.0018(5)
C16 0.0156(5) 0.0233(6) 0.0189(6) -0.0059(4) 0.0004(5) 0.0021(4)
C17 0.0180(6) 0.0233(6) 0.0357(8) -0.0010(5) -0.0083(6) 0.0034(5)
C18 0.0216(6) 0.0539(10) 0.0194(7) -0.0073(6) -0.0089(6) 0.0067(6)

loop_
_atom_type_symbol
_atom_type_description
_atom_type_scat_dispersion_real
_atom_type_scat_dispersion_imag
_atom_type_scat_source
C C 0.0033 0.0016 'International Tables Vol C Tables 4.2.6.8 and 6.1.1.4'
H H 0.0000 0.0000 'International Tables Vol C Tables 4.2.6.8 and 6.1.1.4'
N N 0.0061 0.0033 'International Tables Vol C Tables 4.2.6.8 and 6.1.1.4'
Ba Ba -0.3244 2.2819 'International Tables Vol C Tables 4.2.6.8 and 6.1.1.4'

loop_
_geom_angle_atom_site_label_1
_geom_angle_atom_site_label_2
_geom_angle_atom_site_label_3
_geom_angle
_geom_angle_site_symmetry_1
_geom_angle_site_symmetry_3
N2 Ba1 N3 66.32(3) . .
N2 Ba1 N7 108.51(3) . .
N3 Ba1 N7 124.81(3) . .
N2 Ba1 N6 98.06(3) . .
N3 Ba1 N6 162.76(3) . .
N7 Ba1 N6 65.61(3) . .
N2 Ba1 C11 127.90(3) . 2_776
N3 Ba1 C11 81.44(3) . 2_776
N7 Ba1 C11 123.54(3) . 2_776
N6 Ba1 C11 104.56(3) . 2_776
N2 Ba1 C2 48.73(3) . .
N3 Ba1 C2 48.50(3) . .
N7 Ba1 C2 156.91(3) . .
N6 Ba1 C2 116.00(3) . .
C11 Ba1 C2 79.19(3) 2_776 .
N2 Ba1 C3 63.13(3) . .
N3 Ba1 C3 24.98(3) . .
N7 Ba1 C3 149.55(3) . .
N6 Ba1 C3 141.85(3) . .
C11 Ba1 C3 70.38(3) 2_776 .
C2 Ba1 C3 26.59(3) . .
N2 Ba1 C1 24.57(3) . .
N3 Ba1 C1 62.01(3) . .
N7 Ba1 C1 132.06(3) . .
N6 Ba1 C1 100.75(3) . .
C11 Ba1 C1 104.21(3) 2_776 .
C2 Ba1 C1 26.55(3) . .
C3 Ba1 C1 48.28(3) . .
N2 Ba1 C10 145.60(3) . 2_776
N3 Ba1 C10 82.73(3) . 2_776
N7 Ba1 C10 101.21(3) . 2_776
N6 Ba1 C10 109.92(3) . 2_776
C11 Ba1 C10 26.30(3) 2_776 2_776
C2 Ba1 C10 99.54(3) . 2_776
C3 Ba1 C10 82.47(3) . 2_776
C1 Ba1 C10 126.05(3) . 2_776
N2 Ba1 N6 168.51(3) . 2_776
N3 Ba1 N6 102.34(3) . 2_776
N7 Ba1 N6 79.12(3) . 2_776
N6 Ba1 N6 92.92(3) . 2_776
C11 Ba1 N6 44.85(3) 2_776 2_776
C2 Ba1 N6 122.72(3) . 2_776
C3 Ba1 N6 105.89(3) . 2_776
C1 Ba1 N6 148.82(3) . 2_776
C10 Ba1 N6 23.71(3) 2_776 2_776
N2 Ba1 C18 99.98(4) . .
N3 Ba1 C18 81.04(3) . .
N7 Ba1 C18 44.49(3) . .
N6 Ba1 C18 110.00(3) . .
C11 Ba1 C18 114.64(4) 2_776 .
C2 Ba1 C18 126.33(4) . .
C3 Ba1 C18 106.01(4) . .
C1 Ba1 C18 120.74(4) . .
C10 Ba1 C18 89.12(4) 2_776 .
N6 Ba1 C18 79.26(4) 2_776 .
N2 Ba1 Ba1 148.07(2) . 2_776
N3 Ba1 Ba1 144.46(2) . 2_776
N7 Ba1 Ba1 64.79(2) . 2_776
N6 Ba1 Ba1 50.15(2) . 2_776
C11 Ba1 Ba1 68.03(2) 2_776 2_776
C2 Ba1 Ba1 135.53(2) . 2_776
C3 Ba1 Ba1 138.17(2) . 2_776
C1 Ba1 Ba1 141.68(2) . 2_776
C10 Ba1 Ba1 61.82(2) 2_776 2_776
N6 Ba1 Ba1 42.770(18) 2_776 2_776
C18 Ba1 Ba1 95.13(3) . 2_776
N2 N1 C4 106.47(9) . .
N2 N1 C5 108.52(9) . .
C4 N1 C5 108.64(10) . .
C1 N2 N1 115.02(10) . .
C1 N2 Ba1 97.85(7) . .
N1 N2 Ba1 136.81(7) . .
C3 N3 N4 112.92(10) . .
C3 N3 Ba1 93.06(7) . .
N4 N3 Ba1 140.43(8) . .
N3 N4 C8 108.11(10) . .
N3 N4 C9 108.48(10) . .
C8 N4 C9 108.96(11) . .
N2 C1 C2 121.25(11) . .
N2 C1 C6 122.53(11) . .
C2 C1 C6 116.22(11) . .
N2 C1 Ba1 57.58(6) . .
C2 C1 Ba1 73.55(7) . .
C6 C1 Ba1 147.38(8) . .
C3 C2 C1 128.12(11) . .
C3 C2 Ba1 79.21(7) . .
C1 C2 Ba1 79.90(7) . .
N3 C3 C2 122.42(11) . .
N3 C3 C7 121.92(12) . .
C2 C3 C7 115.66(11) . .
N3 C3 Ba1 61.95(6) . .
C2 C3 Ba1 74.20(7) . .
C7 C3 Ba1 141.42(8) . .
C13 N5 N6 109.08(9) . .
C13 N5 C14 109.05(11) . .
N6 N5 C14 110.25(9) . .
C10 N6 N5 112.64(10) . .
C10 N6 Ba1 133.65(8) . .
N5 N6 Ba1 112.93(7) . .
C10 N6 Ba1 74.36(6) . 2_776
N5 N6 Ba1 124.13(6) . 2_776
Ba1 N6 Ba1 87.08(3) . 2_776
C12 N7 N8 111.56(10) . .
C12 N7 Ba1 132.41(8) . .
N8 N7 Ba1 113.76(7) . .
C18 N8 N7 107.49(10) . .
C18 N8 C17 109.09(12) . .
N7 N8 C17 109.16(10) . .
N6 C10 C11 123.13(11) . .
N6 C10 C15 122.64(11) . .
C11 C10 C15 114.19(11) . .
N6 C10 Ba1 81.93(6) . 2_776
C11 C10 Ba1 71.74(6) . 2_776
C15 C10 Ba1 115.79(7) . 2_776
C12 C11 C10 131.13(11) . .
C12 C11 Ba1 98.96(7) . 2_776
C10 C11 Ba1 81.96(6) . 2_776
N7 C12 C11 124.39(11) . .
N7 C12 C16 121.42(11) . .
C11 C12 C16 114.16(11) . .
N8 C18 Ba1 93.34(7) . .

loop_
_geom_bond_atom_site_label_1
_geom_bond_atom_site_label_2
_geom_bond_distance
_geom_bond_site_symmetry_2
Ba1 N2 2.6792(10) .
Ba1 N3 2.7637(10) .
Ba1 N7 2.8256(10) .
Ba1 N6 2.8885(10) .
Ba1 C11 3.0464(11) 2_776
Ba1 C2 3.0629(12) .
Ba1 C3 3.1270(12) .
Ba1 C1 3.1442(12) .
Ba1 C10 3.1764(11) 2_776
Ba1 N6 3.2658(10) 2_776
Ba1 C18 3.2831(15) .
Ba1 Ba1 4.2482(2) 2_776
N1 N2 1.4458(13) .
N1 C4 1.4580(16) .
N1 C5 1.4656(16) .
N2 C1 1.3200(15) .
N3 C3 1.3226(16) .
N3 N4 1.4532(15) .
N4 C8 1.4546(18) .
N4 C9 1.4671(17) .
C1 C2 1.4274(17) .
C1 C6 1.5162(17) .
C2 C3 1.4249(18) .
C3 C7 1.5169(17) .
N5 C13 1.4593(17) .
N5 N6 1.4599(14) .
N5 C14 1.4662(16) .
N6 C10 1.3264(15) .
N6 Ba1 3.2658(10) 2_776
N7 C12 1.3241(15) .
N7 N8 1.4615(14) .
N8 C18 1.4537(19) .
N8 C17 1.4672(19) .
C10 C11 1.4213(17) .
C10 C15 1.5185(17) .
C10 Ba1 3.1764(11) 2_776
C11 C12 1.4201(17) .
C11 Ba1 3.0464(11) 2_776
C12 C16 1.5218(16) .
